data_4063773
loop_
_publ_author_name
'Muhammad, Sohail'
'Bassindale, Alan R.'
'Taylor, Peter G.'
'Male, Louise'
'Coles, Simon J.'
'Hursthouse, Michael B.'

_publ_section_title
;
 Study of Binuclear Silicon Complexes of Diketopiperazine at SN2 Reaction
 Profile
;
_journal_issue 3
_journal_name_full Organometallics
_journal_page_first 564
_journal_paper_doi 10.1021/om1009318
_journal_volume 30
_journal_year 2011
_chemical_formula_moiety 'C10 H20 I2 N2 O2 Si2'
_chemical_formula_sum 'C10 H20 I2 N2 O2 Si2'
_chemical_formula_weight 510.26
_space_group_IT_number 14
_symmetry_cell_setting monoclinic
_symmetry_space_group_name_Hall '-P 2ybc'
_symmetry_space_group_name_H-M 'P 1 21/c 1'
_atom_sites_solution_hydrogens geom
_atom_sites_solution_primary direct
_atom_sites_solution_secondary difmap
_audit_creation_method SHELXL-97
_cell_angle_alpha 90.00
_cell_angle_beta 101.671(2)
_cell_angle_gamma 90.00
_cell_formula_units_Z 2
_cell_length_a 7.3571(2)
_cell_length_b 9.7865(3)
_cell_length_c 12.1388(5)
_cell_measurement_reflns_used 7722
_cell_measurement_temperature 120(2)
_cell_measurement_theta_max 27.48
_cell_measurement_theta_min 2.91
_cell_volume 855.93(5)
_computing_cell_refinement 'DENZO (Otwinowski & Minor, 1997) & COLLECT (Hooft, R.W.W., 1998)'
_computing_data_collection 'COLLECT (Hooft, R.W.W., 1998)'
_computing_data_reduction 'DENZO (Otwinowski & Minor, 1997) & COLLECT (Hooft, R.W.W., 1998)'
_computing_molecular_graphics 'PLATON/PLUTON (Spek, A. L., 1998)'
_computing_publication_material 'WinGX (Farrugia, 1999)'
_computing_structure_refinement 'SHELXL-97 (Sheldrick, 1997)'
_computing_structure_solution
;
Sir2004 (Burla, M.C., Caliandro, R., Camalli, M., Carrozzini, B., 
Cascarano, G., De Caro, L., Giacovazzo, C., Polidori, G. & Spagna, R., 
2004)
;
_diffrn_ambient_temperature 120(2)
_diffrn_detector_area_resol_mean 9.091
_diffrn_measured_fraction_theta_full 0.999
_diffrn_measured_fraction_theta_max 0.999
_diffrn_measurement_device_type 'Bruker-Nonius Roper CCD camera on \k-goniostat'
_diffrn_measurement_method '\f & \w scans'
_diffrn_radiation_monochromator graphite
_diffrn_radiation_source 'Bruker-Nonius FR591 rotating anode'
_diffrn_radiation_type MoK\a
_diffrn_radiation_wavelength 0.71073
_diffrn_reflns_av_R_equivalents 0.0333
_diffrn_reflns_av_sigmaI/netI 0.0308
_diffrn_reflns_limit_h_max 9
_diffrn_reflns_limit_h_min -9
_diffrn_reflns_limit_k_max 12
_diffrn_reflns_limit_k_min -12
_diffrn_reflns_limit_l_max 15
_diffrn_reflns_limit_l_min -15
_diffrn_reflns_number 9373
_diffrn_reflns_theta_full 27.48
_diffrn_reflns_theta_max 27.48
_diffrn_reflns_theta_min 3.43
_exptl_absorpt_coefficient_mu 3.811
_exptl_absorpt_correction_T_max 0.5470
_exptl_absorpt_correction_T_min 0.3943
_exptl_absorpt_correction_type multi-scan
_exptl_absorpt_process_details 'SADABS 2007/2 (Sheldrick, G.M., 2007)'
_exptl_crystal_colour Orange
_exptl_crystal_density_diffrn 1.980
_exptl_crystal_density_method 'not measured'
_exptl_crystal_description Block
_exptl_crystal_F_000 488
_exptl_crystal_size_max 0.30
_exptl_crystal_size_mid 0.28
_exptl_crystal_size_min 0.18
_refine_diff_density_max 0.852
_refine_diff_density_min -0.757
_refine_diff_density_rms 0.112
_refine_ls_extinction_method none
_refine_ls_goodness_of_fit_ref 1.120
_refine_ls_hydrogen_treatment constr
_refine_ls_matrix_type full
_refine_ls_number_parameters 84
_refine_ls_number_reflns 1955
_refine_ls_number_restraints 0
_refine_ls_restrained_S_all 1.120
_refine_ls_R_factor_all 0.0286
_refine_ls_R_factor_gt 0.0235
_refine_ls_shift/su_max 0.001
_refine_ls_shift/su_mean 0.000
_refine_ls_structure_factor_coef Fsqd
_refine_ls_weighting_details 'calc w=1/[\s^2^(Fo^2^)+(0.0153P)^2^+0.8203P] where P=(Fo^2^+2Fc^2^)/3'
_refine_ls_weighting_scheme calc
_refine_ls_wR_factor_gt 0.0491
_refine_ls_wR_factor_ref 0.0507
_reflns_number_gt 1746
_reflns_number_total 1955
_reflns_threshold_expression >2sigma(I)
_cod_data_source_file om1009318_si_002.cif
_cod_data_source_block 2008src0584
_cod_depositor_comments
;
The following automatic conversions were performed:

'_symmetry_cell_setting' value 'Monoclinic' changed to 'monoclinic'
according to /home/saulius/struct/CIF-dictionaries/cif_core.dic
dictionary named 'cif_core.dic' version 2.4.1 from
2010-06-29.

'_exptl_absorpt_correction_type' value 'Multi-scan'
changed to 'multi-scan' according to
/home/saulius/struct/CIF-dictionaries/cif_core.dic dictionary named
'cif_core.dic' version 2.4.1 from 2010-06-29.

Automatic conversion script
Id: cif_fix_values 1715 2011-07-08 13:25:40Z adriana 
;
_cod_original_sg_symbol_H-M 'P 2(1)/c'
_cod_database_code 4063773

loop_
_symmetry_equiv_pos_as_xyz
'x, y, z'
'-x, y+1/2, -z+1/2'
'-x, -y, -z'
'x, -y-1/2, z-1/2'

loop_
_atom_site_label
_atom_site_type_symbol
_atom_site_fract_x
_atom_site_fract_y
_atom_site_fract_z
_atom_site_U_iso_or_equiv
_atom_site_adp_type
_atom_site_occupancy
_atom_site_symmetry_multiplicity
_atom_site_calc_flag
_atom_site_refinement_flags
C1 C 0.5540(4) 0.2743(3) 0.0812(2) 0.0147(6) Uani 1 1 d .
H1A H 0.4616 0.2962 0.1275 0.018 Uiso 1 1 calc R
H1B H 0.5438 0.3427 0.0201 0.018 Uiso 1 1 calc R
C2 C 0.6627(4) 0.0510(3) 0.0650(2) 0.0133(6) Uani 1 1 d .
C3 C 0.3446(4) 0.0957(3) -0.0311(2) 0.0150(6) Uani 1 1 d .
H3A H 0.3158 0.1533 -0.0994 0.018 Uiso 1 1 calc R
H3B H 0.2486 0.1131 0.0138 0.018 Uiso 1 1 calc R
C4 C 0.9855(4) 0.3540(3) 0.1142(2) 0.0186(6) Uani 1 1 d .
H4A H 1.0704 0.2836 0.0970 0.028 Uiso 1 1 calc R
H4B H 1.0538 0.4173 0.1703 0.028 Uiso 1 1 calc R
H4C H 0.9323 0.4044 0.0455 0.028 Uiso 1 1 calc R
C5 C 0.8415(4) 0.2460(3) 0.3240(2) 0.0191(6) Uani 1 1 d .
H5A H 0.7271 0.2155 0.3460 0.029 Uiso 1 1 calc R
H5B H 0.8829 0.3320 0.3624 0.029 Uiso 1 1 calc R
H5C H 0.9380 0.1764 0.3453 0.029 Uiso 1 1 calc R
N1 N 0.5249(3) 0.1343(2) 0.03451(18) 0.0128(5) Uani 1 1 d .
O1 O 0.8148(3) 0.09483(19) 0.12648(16) 0.0163(4) Uani 1 1 d .
Si1 Si 0.79761(10) 0.27242(8) 0.17064(6) 0.01483(17) Uani 1 1 d .
I1 I 0.66130(2) 0.566796(17) 0.219091(15) 0.01913(8) Uani 1 1 d .

loop_
_atom_site_aniso_label
_atom_site_aniso_U_11
_atom_site_aniso_U_22
_atom_site_aniso_U_33
_atom_site_aniso_U_23
_atom_site_aniso_U_13
_atom_site_aniso_U_12
C1 0.0189(14) 0.0086(13) 0.0156(14) -0.0015(11) 0.0012(11) -0.0003(10)
C2 0.0145(13) 0.0145(14) 0.0106(13) -0.0003(10) 0.0019(11) -0.0022(10)
C3 0.0155(13) 0.0123(13) 0.0150(14) -0.0019(11) -0.0023(11) -0.0004(11)
C4 0.0213(14) 0.0167(14) 0.0177(14) -0.0026(12) 0.0038(12) -0.0027(12)
C5 0.0224(15) 0.0200(15) 0.0132(14) -0.0008(12) -0.0003(11) -0.0015(12)
N1 0.0133(11) 0.0107(11) 0.0131(11) -0.0011(9) -0.0005(9) -0.0022(9)
O1 0.0144(9) 0.0143(9) 0.0176(10) -0.0021(8) -0.0030(8) -0.0011(8)
Si1 0.0169(4) 0.0146(4) 0.0117(4) -0.0001(3) 0.0000(3) -0.0032(3)
I1 0.02268(12) 0.01539(12) 0.01808(12) -0.00338(7) 0.00120(8) 0.00206(7)

loop_
_atom_type_symbol
_atom_type_description
_atom_type_scat_dispersion_real
_atom_type_scat_dispersion_imag
_atom_type_scat_source
C C 0.0033 0.0016 'International Tables Vol C Tables 4.2.6.8 and 6.1.1.4'
H H 0.0000 0.0000 'International Tables Vol C Tables 4.2.6.8 and 6.1.1.4'
N N 0.0061 0.0033 'International Tables Vol C Tables 4.2.6.8 and 6.1.1.4'
O O 0.0106 0.0060 'International Tables Vol C Tables 4.2.6.8 and 6.1.1.4'
Si Si 0.0817 0.0704 'International Tables Vol C Tables 4.2.6.8 and 6.1.1.4'
I I -0.4742 1.8119 'International Tables Vol C Tables 4.2.6.8 and 6.1.1.4'

loop_
_geom_angle_atom_site_label_1
_geom_angle_atom_site_label_2
_geom_angle_atom_site_label_3
_geom_angle
_geom_angle_site_symmetry_1
_geom_angle_site_symmetry_3
N1 C1 Si1 104.84(17) . .
N1 C1 H1A 110.8 . .
Si1 C1 H1A 110.8 . .
N1 C1 H1B 110.8 . .
Si1 C1 H1B 110.8 . .
H1A C1 H1B 108.9 . .
O1 C2 N1 119.6(2) . .
O1 C2 C3 117.4(2) . 3_655
N1 C2 C3 123.0(2) . 3_655
N1 C3 C2 112.3(2) . 3_655
N1 C3 H3A 109.1 . .
C2 C3 H3A 109.1 3_655 .
N1 C3 H3B 109.1 . .
C2 C3 H3B 109.1 3_655 .
H3A C3 H3B 107.9 . .
Si1 C4 H4A 109.5 . .
Si1 C4 H4B 109.5 . .
H4A C4 H4B 109.5 . .
Si1 C4 H4C 109.5 . .
H4A C4 H4C 109.5 . .
H4B C4 H4C 109.5 . .
Si1 C5 H5A 109.5 . .
Si1 C5 H5B 109.5 . .
H5A C5 H5B 109.5 . .
Si1 C5 H5C 109.5 . .
H5A C5 H5C 109.5 . .
H5B C5 H5C 109.5 . .
C2 N1 C3 124.6(2) . .
C2 N1 C1 115.4(2) . .
C3 N1 C1 119.7(2) . .
C2 O1 Si1 112.52(17) . .
O1 Si1 C5 98.87(11) . .
O1 Si1 C4 101.58(11) . .
C5 Si1 C4 116.40(13) . .
O1 Si1 C1 87.43(10) . .
C5 Si1 C1 122.12(13) . .
C4 Si1 C1 118.37(13) . .

loop_
_geom_bond_atom_site_label_1
_geom_bond_atom_site_label_2
_geom_bond_distance
_geom_bond_site_symmetry_2
C1 N1 1.482(3) .
C1 Si1 1.898(3) .
C1 H1A 0.9900 .
C1 H1B 0.9900 .
C2 O1 1.287(3) .
C2 N1 1.295(3) .
C2 C3 1.491(4) 3_655
C3 N1 1.452(3) .
C3 C2 1.491(4) 3_655
C3 H3A 0.9900 .
C3 H3B 0.9900 .
C4 Si1 1.844(3) .
C4 H4A 0.9800 .
C4 H4B 0.9800 .
C4 H4C 0.9800 .
C5 Si1 1.843(3) .
C5 H5A 0.9800 .
C5 H5B 0.9800 .
C5 H5C 0.9800 .
O1 Si1 1.831(2) .

loop_
_geom_torsion_atom_site_label_1
_geom_torsion_atom_site_label_2
_geom_torsion_atom_site_label_3
_geom_torsion_atom_site_label_4
_geom_torsion
_geom_torsion_site_symmetry_1
O1 C2 N1 C3 -177.6(2) .
C3 C2 N1 C3 3.1(5) 3_655
O1 C2 N1 C1 -3.8(4) .
C3 C2 N1 C1 176.9(2) 3_655
C2 C3 N1 C2 -2.8(4) 3_655
C2 C3 N1 C1 -176.4(2) 3_655
Si1 C1 N1 C2 0.5(3) .
Si1 C1 N1 C3 174.65(19) .
N1 C2 O1 Si1 5.1(3) .
C3 C2 O1 Si1 -175.50(19) 3_655
C2 O1 Si1 C5 118.4(2) .
C2 O1 Si1 C4 -122.1(2) .
C2 O1 Si1 C1 -3.7(2) .
N1 C1 Si1 O1 1.66(17) .
N1 C1 Si1 C5 -97.2(2) .
N1 C1 Si1 C4 103.44(19) .
